data_2227932
loop_
_publ_author_name
'Zhang, Jinfang'

_publ_section_title
;
 <i>catena</i>-Poly[[tetrakis(hexamethylphosphoramide-\k<i>O</i>)bis(nitrato-\k^2^<i>O</i>,<i>O</i>')dysprosium(III)]
 [molybdenum(VI)-di-\m-sulfido-silver(I)-di-\m-sulfido]]
;
_journal_coeditor_code PV2340
_journal_issue 11
_journal_name_full 'Acta Crystallographica Section E'
_journal_page_first m1479
_journal_paper_doi 10.1107/S1600536810042728
_journal_volume 66
_journal_year 2010
_chemical_formula_iupac '[Dy (N O3)2 (C6 H18 N3 O P)4] [Ag Mo S4]'
_chemical_formula_moiety 'C24 H72 Dy N14 O10 P4 +, Ag Mo S4 -'
_chemical_formula_sum 'C24 H72 Ag Dy Mo N14 O10 P4 S4'
_chemical_formula_weight 1335.43
_chemical_name_systematic
;
<i>catena</i>-Poly[[tetrakis(hexamethylphosphoramide-\k<i>O</i>)bis(nitrato-
\k^2^<i>O</i>,<i>O</i>')dysprosium(III)]
[molybdenum(VI)-di-\m-sulfido-silver(I)-di-\m-sulfido]]
;
_space_group_IT_number 14
_symmetry_cell_setting monoclinic
_symmetry_space_group_name_Hall '-P 2ybc'
_symmetry_space_group_name_H-M 'P 1 21/c 1'
_atom_sites_solution_hydrogens geom
_atom_sites_solution_primary direct
_atom_sites_solution_secondary difmap
_audit_creation_method 'SHELXTL (Sheldrick, 2008)'
_cell_angle_alpha 90.00
_cell_angle_beta 90.93(3)
_cell_angle_gamma 90.00
_cell_formula_units_Z 4
_cell_length_a 15.786(3)
_cell_length_b 29.671(6)
_cell_length_c 11.331(2)
_cell_measurement_reflns_used 22208
_cell_measurement_temperature 153(2)
_cell_measurement_theta_max 29.0920
_cell_measurement_theta_min 2.7338
_cell_volume 5306.6(17)
_computing_cell_refinement 'CrystalClear (Rigaku, 2008)'
_computing_data_collection 'CrystalClear (Rigaku, 2008)'
_computing_data_reduction 'CrystalClear (Rigaku, 2008)'
_computing_molecular_graphics 'SHELXTL (Sheldrick, 2008)'
_computing_publication_material 'SHELXTL (Sheldrick, 2008)'
_computing_structure_refinement 'SHELXL97 (Sheldrick, 2008)'
_computing_structure_solution 'SHELXS97 (Sheldrick, 2008)'
_diffrn_ambient_temperature 153(2)
_diffrn_measured_fraction_theta_full 0.982
_diffrn_measured_fraction_theta_max 0.982
_diffrn_measurement_device_type 'Rigaku Saturn724+'
_diffrn_measurement_method dtprofit.ref
_diffrn_radiation_monochromator graphite
_diffrn_radiation_source 'fine-focus sealed tube'
_diffrn_radiation_type MoK\a
_diffrn_radiation_wavelength 0.71073
_diffrn_reflns_av_R_equivalents 0.0233
_diffrn_reflns_av_sigmaI/netI 0.0353
_diffrn_reflns_limit_h_max 19
_diffrn_reflns_limit_h_min -19
_diffrn_reflns_limit_k_max 36
_diffrn_reflns_limit_k_min -29
_diffrn_reflns_limit_l_max 11
_diffrn_reflns_limit_l_min -13
_diffrn_reflns_number 25288
_diffrn_reflns_theta_full 26.02
_diffrn_reflns_theta_max 26.02
_diffrn_reflns_theta_min 2.73
_diffrn_standards_decay_% 0
_diffrn_standards_interval_time 0
_diffrn_standards_number 0
_exptl_absorpt_coefficient_mu 2.325
_exptl_absorpt_correction_T_max 0.658
_exptl_absorpt_correction_T_min 0.503
_exptl_absorpt_correction_type multi-scan
_exptl_absorpt_process_details '(CrystalClear; Rigaku, 2008)'
_exptl_crystal_colour black-red
_exptl_crystal_density_diffrn 1.672
_exptl_crystal_density_method 'not measured'
_exptl_crystal_description block
_exptl_crystal_F_000 2692
_exptl_crystal_size_max 0.35
_exptl_crystal_size_mid 0.25
_exptl_crystal_size_min 0.18
_refine_diff_density_max 1.001
_refine_diff_density_min -0.999
_refine_ls_extinction_method none
_refine_ls_goodness_of_fit_ref 1.045
_refine_ls_hydrogen_treatment constr
_refine_ls_matrix_type full
_refine_ls_number_parameters 556
_refine_ls_number_reflns 10445
_refine_ls_number_restraints 0
_refine_ls_restrained_S_all 1.045
_refine_ls_R_factor_all 0.0356
_refine_ls_R_factor_gt 0.0317
_refine_ls_shift/su_max 0.002
_refine_ls_shift/su_mean 0.000
_refine_ls_structure_factor_coef Fsqd
_refine_ls_weighting_details 'calc w=1/[\s^2^(Fo^2^)+(0.0305P)^2^+8.9291P] where P=(Fo^2^+2Fc^2^)/3'
_refine_ls_weighting_scheme calc
_refine_ls_wR_factor_gt 0.0701
_refine_ls_wR_factor_ref 0.0740
_reflns_number_gt 9394
_reflns_number_total 10445
_reflns_threshold_expression I>2\s(I)
_cod_data_source_file pv2340.cif
_cod_data_source_block I
_cod_original_sg_symbol_H-M 'P 21/c'
_cod_database_code 2227932
_cod_database_fobs_code 2227932

loop_
_symmetry_equiv_pos_as_xyz
'x, y, z'
'-x, y+1/2, -z+1/2'
'-x, -y, -z'
'x, -y-1/2, z-1/2'

loop_
_atom_site_type_symbol
_atom_site_label
_atom_site_fract_x
_atom_site_fract_y
_atom_site_fract_z
_atom_site_U_iso_or_equiv
_atom_site_adp_type
_atom_site_calc_flag
_atom_site_refinement_flags
_atom_site_occupancy
_atom_site_disorder_assembly
_atom_site_disorder_group
Dy Dy1 0.737719(10) 0.082623(5) 0.827853(15) 0.01950(5) Uani d . 1 . .
P P1 0.52135(6) 0.13298(3) 0.82207(9) 0.0266(2) Uani d . 1 . .
P P2 0.69790(7) -0.03042(3) 0.69823(9) 0.0289(2) Uani d . 1 . .
P P3 0.95845(6) 0.09627(3) 0.73131(10) 0.0283(2) Uani d . 1 . .
P P4 0.79428(8) 0.14677(4) 1.09803(10) 0.0402(3) Uani d . 1 . .
O O1 0.60267(15) 0.10717(8) 0.8236(2) 0.0274(6) Uani d . 1 . .
O O2 0.70672(16) 0.01805(8) 0.7283(2) 0.0286(6) Uani d . 1 . .
O O3 0.87595(15) 0.08051(8) 0.7800(2) 0.0298(6) Uani d . 1 . .
O O4 0.77256(16) 0.12686(8) 0.9820(2) 0.0300(6) Uani d . 1 . .
O O5 0.80099(16) 0.02668(9) 0.9669(2) 0.0321(6) Uani d . 1 . .
O O6 0.66868(16) 0.04088(9) 0.9901(2) 0.0311(6) Uani d . 1 . .
O O7 0.75133(17) 0.15817(8) 0.7373(2) 0.0331(6) Uani d . 1 . .
O O8 0.72330(18) 0.10333(9) 0.6184(2) 0.0326(6) Uani d . 1 . .
O O9 0.7368(2) 0.00134(11) 1.1224(3) 0.0496(8) Uani d . 1 . .
O O10 0.7251(3) 0.17185(11) 0.5514(3) 0.0670(11) Uani d . 1 . .
N N1 0.44407(19) 0.09830(12) 0.8493(3) 0.0319(7) Uani d . 1 . .
N N2 0.5226(2) 0.17305(12) 0.9216(4) 0.0427(9) Uani d . 1 . .
N N3 0.5055(2) 0.15715(15) 0.6955(3) 0.0495(10) Uani d . 1 . .
N N4 0.7203(2) -0.03716(11) 0.5583(3) 0.0367(8) Uani d . 1 . .
N N5 0.6051(2) -0.04792(13) 0.7374(4) 0.0522(11) Uani d . 1 . .
N N6 0.7637(3) -0.06553(12) 0.7669(3) 0.0468(10) Uani d . 1 . .
N N7 1.0342(2) 0.07053(13) 0.8029(3) 0.0414(9) Uani d . 1 . .
N N8 0.9831(2) 0.14915(12) 0.7387(4) 0.0458(10) Uani d . 1 . .
N N9 0.9562(2) 0.08656(14) 0.5884(3) 0.0466(10) Uani d . 1 . .
N N10 0.8965(3) 0.13862(15) 1.1254(5) 0.0758(16) Uani d . 1 . .
N N11 0.7738(3) 0.20013(12) 1.0971(3) 0.0533(11) Uani d . 1 . .
N N12 0.7402(4) 0.12385(16) 1.2004(4) 0.0725(15) Uani d . 1 . .
N N13 0.7356(2) 0.02235(10) 1.0295(3) 0.0310(7) Uani d . 1 . .
N N14 0.7330(2) 0.14538(11) 0.6336(3) 0.0359(8) Uani d . 1 . .
C C1 0.3560(2) 0.10709(18) 0.8134(4) 0.0465(12) Uani d . 1 . .
H H1A 0.3296 0.0794 0.7889 0.070 Uiso calc R 1 . .
H H1B 0.3548 0.1281 0.7491 0.070 Uiso calc R 1 . .
H H1C 0.3259 0.1195 0.8789 0.070 Uiso calc R 1 . .
C C2 0.4534(3) 0.06453(15) 0.9437(4) 0.0402(10) Uani d . 1 . .
H H2A 0.4317 0.0766 1.0159 0.060 Uiso calc R 1 . .
H H2B 0.5122 0.0571 0.9545 0.060 Uiso calc R 1 . .
H H2C 0.4223 0.0379 0.9224 0.060 Uiso calc R 1 . .
C C3 0.4539(3) 0.18330(17) 1.0017(5) 0.0557(13) Uani d . 1 . .
H H3A 0.4769 0.1892 1.0791 0.084 Uiso calc R 1 . .
H H3B 0.4159 0.1581 1.0050 0.084 Uiso calc R 1 . .
H H3C 0.4237 0.2094 0.9737 0.084 Uiso calc R 1 . .
C C4 0.5898(3) 0.20739(17) 0.9192(6) 0.0673(17) Uani d . 1 . .
H H4A 0.5676 0.2348 0.8859 0.101 Uiso calc R 1 . .
H H4B 0.6357 0.1968 0.8720 0.101 Uiso calc R 1 . .
H H4C 0.6101 0.2130 0.9982 0.101 Uiso calc R 1 . .
C C5 0.4640(4) 0.2012(2) 0.6806(6) 0.084(2) Uani d . 1 . .
H H5A 0.5023 0.2218 0.6437 0.127 Uiso calc R 1 . .
H H5B 0.4485 0.2127 0.7564 0.127 Uiso calc R 1 . .
H H5C 0.4141 0.1978 0.6319 0.127 Uiso calc R 1 . .
C C6 0.5176(4) 0.1322(3) 0.5889(5) 0.086(2) Uani d . 1 . .
H H6A 0.4638 0.1274 0.5502 0.128 Uiso calc R 1 . .
H H6B 0.5430 0.1036 0.6073 0.128 Uiso calc R 1 . .
H H6C 0.5539 0.1489 0.5376 0.128 Uiso calc R 1 . .
C C7 0.7262(3) -0.08241(15) 0.5065(4) 0.0511(13) Uani d . 1 . .
H H7A 0.6722 -0.0908 0.4732 0.077 Uiso calc R 1 . .
H H7B 0.7424 -0.1036 0.5667 0.077 Uiso calc R 1 . .
H H7C 0.7679 -0.0823 0.4457 0.077 Uiso calc R 1 . .
C C8 0.6988(3) -0.00220(17) 0.4730(4) 0.0520(13) Uani d . 1 . .
H H8A 0.7392 -0.0024 0.4107 0.078 Uiso calc R 1 . .
H H8B 0.6996 0.0266 0.5114 0.078 Uiso calc R 1 . .
H H8C 0.6432 -0.0078 0.4407 0.078 Uiso calc R 1 . .
C C9 0.5347(3) -0.01677(19) 0.7464(6) 0.0659(16) Uani d . 1 . .
H H9A 0.5057 -0.0147 0.6714 0.099 Uiso calc R 1 . .
H H9B 0.5555 0.0124 0.7689 0.099 Uiso calc R 1 . .
H H9C 0.4961 -0.0275 0.8047 0.099 Uiso calc R 1 . .
C C10 0.5811(4) -0.0960(2) 0.7209(6) 0.083(2) Uani d . 1 . .
H H10A 0.5437 -0.1050 0.7826 0.124 Uiso calc R 1 . .
H H10B 0.6311 -0.1144 0.7237 0.124 Uiso calc R 1 . .
H H10C 0.5529 -0.0997 0.6458 0.124 Uiso calc R 1 . .
C C11 0.7531(5) -0.08082(19) 0.8861(6) 0.0775(19) Uani d . 1 . .
H H11A 0.7570 -0.1131 0.8885 0.116 Uiso calc R 1 . .
H H11B 0.6986 -0.0716 0.9136 0.116 Uiso calc R 1 . .
H H11C 0.7967 -0.0680 0.9358 0.116 Uiso calc R 1 . .
C C12 0.8532(4) -0.0681(2) 0.7337(6) 0.084(2) Uani d . 1 . .
H H12A 0.8873 -0.0522 0.7909 0.126 Uiso calc R 1 . .
H H12B 0.8601 -0.0546 0.6574 0.126 Uiso calc R 1 . .
H H12C 0.8705 -0.0991 0.7309 0.126 Uiso calc R 1 . .
C C13 1.1235(3) 0.0808(2) 0.7837(6) 0.077(2) Uani d . 1 . .
H H13A 1.1532 0.0817 0.8583 0.116 Uiso calc R 1 . .
H H13B 1.1282 0.1095 0.7453 0.116 Uiso calc R 1 . .
H H13C 1.1478 0.0578 0.7349 0.116 Uiso calc R 1 . .
C C14 1.0206(3) 0.02790(17) 0.8615(5) 0.0635(16) Uani d . 1 . .
H H14A 1.0337 0.0037 0.8086 0.095 Uiso calc R 1 . .
H H14B 0.9624 0.0257 0.8843 0.095 Uiso calc R 1 . .
H H14C 1.0566 0.0260 0.9304 0.095 Uiso calc R 1 . .
C C15 0.9514(3) 0.18288(18) 0.6533(7) 0.086(2) Uani d . 1 . .
H H15A 0.9078 0.2006 0.6890 0.129 Uiso calc R 1 . .
H H15B 0.9286 0.1678 0.5849 0.129 Uiso calc R 1 . .
H H15C 0.9971 0.2022 0.6305 0.129 Uiso calc R 1 . .
C C16 1.0139(4) 0.1688(2) 0.8498(6) 0.085(2) Uani d . 1 . .
H H16A 1.0576 0.1903 0.8338 0.127 Uiso calc R 1 . .
H H16B 1.0365 0.1454 0.8997 0.127 Uiso calc R 1 . .
H H16C 0.9680 0.1835 0.8888 0.127 Uiso calc R 1 . .
C C17 0.9077(3) 0.04800(19) 0.5440(4) 0.0566(14) Uani d . 1 . .
H H17A 0.8956 0.0520 0.4614 0.085 Uiso calc R 1 . .
H H17B 0.8556 0.0457 0.5860 0.085 Uiso calc R 1 . .
H H17C 0.9402 0.0209 0.5554 0.085 Uiso calc R 1 . .
C C18 1.0304(4) 0.0961(2) 0.5161(5) 0.0771(19) Uani d . 1 . .
H H18A 1.0707 0.0721 0.5246 0.116 Uiso calc R 1 . .
H H18B 1.0559 0.1239 0.5416 0.116 Uiso calc R 1 . .
H H18C 1.0130 0.0987 0.4348 0.116 Uiso calc R 1 . .
C C19 0.9354(4) 0.0953(2) 1.1108(7) 0.086(2) Uani d . 1 . .
H H19A 0.9904 0.0990 1.0771 0.129 Uiso calc R 1 . .
H H19B 0.9007 0.0770 1.0593 0.129 Uiso calc R 1 . .
H H19C 0.9411 0.0807 1.1862 0.129 Uiso calc R 1 . .
C C20 0.9515(5) 0.1716(3) 1.1851(7) 0.110(3) Uani d . 1 . .
H H20A 0.9491 0.1672 1.2689 0.166 Uiso calc R 1 . .
H H20B 0.9328 0.2015 1.1657 0.166 Uiso calc R 1 . .
H H20C 1.0087 0.1676 1.1596 0.166 Uiso calc R 1 . .
C C21 0.8026(4) 0.22745(14) 0.9966(4) 0.0508(13) Uani d . 1 . .
H H21A 0.7646 0.2523 0.9844 0.076 Uiso calc R 1 . .
H H21B 0.8035 0.2091 0.9268 0.076 Uiso calc R 1 . .
H H21C 0.8586 0.2387 1.0133 0.076 Uiso calc R 1 . .
C C22 0.7481(6) 0.22620(19) 1.2004(5) 0.095(3) Uani d . 1 . .
H H22A 0.7955 0.2433 1.2299 0.142 Uiso calc R 1 . .
H H22B 0.7290 0.2060 1.2607 0.142 Uiso calc R 1 . .
H H22C 0.7029 0.2463 1.1782 0.142 Uiso calc R 1 . .
C C23 0.6502(5) 0.1210(2) 1.1891(6) 0.092(2) Uani d . 1 . .
H H23A 0.6327 0.0903 1.1994 0.138 Uiso calc R 1 . .
H H23B 0.6328 0.1313 1.1121 0.138 Uiso calc R 1 . .
H H23C 0.6246 0.1395 1.2481 0.138 Uiso calc R 1 . .
C C24 0.7796(7) 0.1055(3) 1.3091(6) 0.129(4) Uani d . 1 . .
H H24A 0.7501 0.1167 1.3764 0.194 Uiso calc R 1 . .
H H24B 0.8378 0.1147 1.3139 0.194 Uiso calc R 1 . .
H H24C 0.7764 0.0732 1.3076 0.194 Uiso calc R 1 . .
Mo Mo1 0.215792(19) 0.271918(10) -0.02476(3) 0.02053(8) Uani d . 1 . .
Ag Ag1 0.21712(2) 0.234959(11) 0.21455(3) 0.03744(9) Uani d . 1 . .
S S1 0.21612(7) 0.19909(3) 0.01654(9) 0.0339(2) Uani d . 1 . .
S S2 0.21379(7) 0.31529(3) 0.13294(8) 0.0300(2) Uani d . 1 . .
S S3 0.10204(6) 0.28647(4) -0.13144(9) 0.0363(2) Uani d . 1 . .
S S4 0.33020(6) 0.28755(4) -0.12530(9) 0.0346(2) Uani d . 1 . .

loop_
_atom_site_aniso_label
_atom_site_aniso_U_11
_atom_site_aniso_U_22
_atom_site_aniso_U_33
_atom_site_aniso_U_12
_atom_site_aniso_U_13
_atom_site_aniso_U_23
Dy1 0.01679(9) 0.01407(8) 0.02766(10) -0.00034(6) 0.00165(7) -0.00080(7)
P1 0.0199(5) 0.0323(5) 0.0277(5) 0.0048(4) 0.0007(4) 0.0059(4)
P2 0.0360(5) 0.0195(5) 0.0315(5) -0.0072(4) 0.0106(4) -0.0066(4)
P3 0.0175(4) 0.0257(5) 0.0419(6) -0.0010(4) 0.0043(4) 0.0074(4)
P4 0.0615(8) 0.0249(5) 0.0336(6) -0.0103(5) -0.0192(6) 0.0016(5)
O1 0.0196(12) 0.0274(13) 0.0354(15) 0.0040(11) 0.0013(11) -0.0020(12)
O2 0.0334(14) 0.0196(13) 0.0328(14) -0.0018(11) 0.0014(12) -0.0056(11)
O3 0.0189(12) 0.0253(13) 0.0452(17) -0.0004(11) 0.0044(12) 0.0057(12)
O4 0.0337(14) 0.0222(13) 0.0338(15) -0.0012(11) -0.0065(12) -0.0053(11)
O5 0.0253(14) 0.0268(14) 0.0442(16) 0.0009(11) -0.0002(12) 0.0056(12)
O6 0.0225(13) 0.0307(14) 0.0402(16) 0.0006(11) 0.0003(12) 0.0064(12)
O7 0.0391(16) 0.0206(13) 0.0396(16) -0.0052(12) -0.0016(13) 0.0007(12)
O8 0.0412(16) 0.0237(14) 0.0332(15) -0.0043(12) 0.0073(13) -0.0005(12)
O9 0.055(2) 0.052(2) 0.0415(18) -0.0042(16) -0.0014(15) 0.0248(16)
O10 0.111(3) 0.0411(19) 0.049(2) -0.017(2) -0.014(2) 0.0219(17)
N1 0.0194(15) 0.045(2) 0.0317(18) 0.0004(15) 0.0010(14) 0.0059(16)
N2 0.0351(19) 0.0321(19) 0.061(2) 0.0031(16) 0.0133(18) -0.0101(18)
N3 0.034(2) 0.076(3) 0.038(2) -0.002(2) -0.0073(17) 0.026(2)
N4 0.051(2) 0.0295(18) 0.0295(18) -0.0046(16) 0.0091(16) -0.0066(15)
N5 0.046(2) 0.047(2) 0.064(3) -0.0217(19) 0.018(2) -0.023(2)
N6 0.072(3) 0.0254(18) 0.043(2) 0.0060(19) 0.014(2) 0.0037(17)
N7 0.0219(17) 0.051(2) 0.051(2) 0.0029(16) 0.0028(16) 0.0282(19)
N8 0.034(2) 0.0281(19) 0.075(3) -0.0016(16) 0.0096(19) 0.0091(19)
N9 0.0308(19) 0.068(3) 0.041(2) -0.0083(18) 0.0069(17) 0.0096(19)
N10 0.081(3) 0.046(3) 0.098(4) -0.016(2) -0.058(3) -0.004(3)
N11 0.104(4) 0.0243(18) 0.031(2) -0.010(2) 0.002(2) -0.0090(16)
N12 0.118(4) 0.055(3) 0.044(3) -0.033(3) -0.004(3) 0.013(2)
N13 0.0316(18) 0.0231(16) 0.0383(19) -0.0052(14) -0.0022(15) 0.0013(15)
N14 0.040(2) 0.0271(18) 0.041(2) -0.0042(15) 0.0057(17) 0.0062(16)
C1 0.021(2) 0.071(3) 0.047(3) 0.002(2) -0.0017(19) 0.012(2)
C2 0.035(2) 0.044(2) 0.042(2) -0.002(2) 0.0052(19) 0.013(2)
C3 0.053(3) 0.048(3) 0.066(3) 0.014(2) 0.021(3) -0.010(3)
C4 0.058(3) 0.044(3) 0.100(5) -0.008(3) 0.019(3) -0.023(3)
C5 0.060(4) 0.089(5) 0.104(5) 0.014(3) -0.014(3) 0.064(4)
C6 0.059(4) 0.166(7) 0.032(3) -0.022(4) -0.008(3) 0.001(4)
C7 0.070(3) 0.039(3) 0.045(3) -0.007(2) 0.021(3) -0.019(2)
C8 0.069(3) 0.052(3) 0.036(3) -0.003(3) -0.008(2) 0.000(2)
C9 0.031(3) 0.068(4) 0.098(5) -0.001(3) -0.007(3) 0.016(3)
C10 0.096(5) 0.069(4) 0.086(4) -0.049(4) 0.041(4) -0.034(3)
C11 0.106(5) 0.056(4) 0.071(4) 0.025(3) 0.010(4) 0.022(3)
C12 0.058(4) 0.090(5) 0.103(5) 0.019(3) 0.005(4) 0.026(4)
C13 0.020(2) 0.112(5) 0.098(5) 0.004(3) 0.005(3) 0.066(4)
C14 0.036(3) 0.055(3) 0.100(4) 0.007(2) 0.009(3) 0.044(3)
C15 0.049(3) 0.046(3) 0.164(7) 0.002(3) 0.011(4) 0.052(4)
C16 0.104(5) 0.062(4) 0.089(5) -0.041(4) 0.033(4) -0.020(3)
C17 0.044(3) 0.077(4) 0.048(3) -0.004(3) 0.003(2) -0.014(3)
C18 0.058(3) 0.125(6) 0.049(3) -0.026(4) 0.018(3) 0.008(3)
C19 0.061(4) 0.067(4) 0.128(6) -0.003(3) -0.046(4) 0.014(4)
C20 0.114(6) 0.095(5) 0.120(6) -0.044(5) -0.073(5) 0.004(5)
C21 0.081(4) 0.027(2) 0.044(3) -0.003(2) 0.002(3) -0.004(2)
C22 0.190(8) 0.049(3) 0.046(3) -0.029(4) 0.025(4) -0.022(3)
C23 0.118(6) 0.087(5) 0.074(4) -0.041(4) 0.053(4) -0.009(4)
C24 0.223(11) 0.113(7) 0.052(4) 0.018(7) 0.011(5) 0.043(4)
Mo1 0.02501(16) 0.02009(15) 0.01645(15) 0.00239(12) -0.00122(12) -0.00120(12)
Ag1 0.0581(2) 0.03582(17) 0.01837(15) 0.00052(15) -0.00063(14) 0.00160(12)
S1 0.0556(7) 0.0198(4) 0.0263(5) 0.0047(4) 0.0004(5) -0.0027(4)
S2 0.0447(6) 0.0226(4) 0.0228(5) -0.0001(4) 0.0013(4) -0.0054(4)
S3 0.0304(5) 0.0506(6) 0.0278(5) 0.0131(5) -0.0062(4) -0.0032(5)
S4 0.0299(5) 0.0467(6) 0.0272(5) -0.0055(5) 0.0024(4) -0.0028(5)

loop_
_atom_type_symbol
_atom_type_description
_atom_type_scat_dispersion_real
_atom_type_scat_dispersion_imag
_atom_type_scat_source
C C 0.0033 0.0016 'International Tables Vol C Tables 4.2.6.8 and 6.1.1.4'
H H 0.0000 0.0000 'International Tables Vol C Tables 4.2.6.8 and 6.1.1.4'
Ag Ag -0.8971 1.1015 'International Tables Vol C Tables 4.2.6.8 and 6.1.1.4'
Dy Dy -0.1892 4.4098 'International Tables Vol C Tables 4.2.6.8 and 6.1.1.4'
Mo Mo -1.6832 0.6857 'International Tables Vol C Tables 4.2.6.8 and 6.1.1.4'
N N 0.0061 0.0033 'International Tables Vol C Tables 4.2.6.8 and 6.1.1.4'
O O 0.0106 0.0060 'International Tables Vol C Tables 4.2.6.8 and 6.1.1.4'
P P 0.1023 0.0942 'International Tables Vol C Tables 4.2.6.8 and 6.1.1.4'
S S 0.1246 0.1234 'International Tables Vol C Tables 4.2.6.8 and 6.1.1.4'

loop_
_geom_angle_atom_site_label_1
_geom_angle_atom_site_label_2
_geom_angle_atom_site_label_3
_geom_angle_site_symmetry_1
_geom_angle_site_symmetry_3
_geom_angle
_geom_angle_publ_flag
O4 Dy1 O1 . . 92.72(9) ?
O4 Dy1 O3 . . 88.71(10) ?
O1 Dy1 O3 . . 157.20(9) ?
O4 Dy1 O2 . . 157.93(9) ?
O1 Dy1 O2 . . 93.77(9) ?
O3 Dy1 O2 . . 93.36(9) ?
O4 Dy1 O8 . . 128.49(9) ?
O1 Dy1 O8 . . 79.97(10) ?
O3 Dy1 O8 . . 81.37(10) ?
O2 Dy1 O8 . . 73.47(9) ?
O4 Dy1 O7 . . 76.79(9) ?
O1 Dy1 O7 . . 77.70(9) ?
O3 Dy1 O7 . . 80.50(9) ?
O2 Dy1 O7 . . 125.22(9) ?
O8 Dy1 O7 . . 51.75(9) ?
O4 Dy1 O6 . . 79.67(9) ?
O1 Dy1 O6 . . 75.55(9) ?
O3 Dy1 O6 . . 126.97(9) ?
O2 Dy1 O6 . . 81.58(9) ?
O8 Dy1 O6 . . 143.55(9) ?
O7 Dy1 O6 . . 143.17(9) ?
O4 Dy1 O5 . . 78.85(9) ?
O1 Dy1 O5 . . 126.84(9) ?
O3 Dy1 O5 . . 75.75(9) ?
O2 Dy1 O5 . . 80.39(9) ?
O8 Dy1 O5 . . 143.94(9) ?
O7 Dy1 O5 . . 146.12(9) ?
O6 Dy1 O5 . . 51.29(8) ?
O4 Dy1 N14 . . 102.67(10) ?
O1 Dy1 N14 . . 76.24(10) ?
O3 Dy1 N14 . . 81.24(10) ?
O2 Dy1 N14 . . 99.36(10) ?
O8 Dy1 N14 . . 25.94(9) ?
O7 Dy1 N14 . . 25.88(9) ?
O6 Dy1 N14 . . 151.78(9) ?
O5 Dy1 N14 . . 156.92(9) ?
O4 Dy1 N13 . . 75.74(9) ?
O1 Dy1 N13 . . 101.14(10) ?
O3 Dy1 N13 . . 101.26(10) ?
O2 Dy1 N13 . . 82.32(9) ?
O8 Dy1 N13 . . 155.77(9) ?
O7 Dy1 N13 . . 152.42(9) ?
O6 Dy1 N13 . . 25.72(8) ?
O5 Dy1 N13 . . 25.76(9) ?
N14 Dy1 N13 . . 176.94(10) ?
O1 P1 N3 . . 110.93(19) ?
O1 P1 N1 . . 108.65(16) ?
N3 P1 N1 . . 110.02(19) ?
O1 P1 N2 . . 111.29(17) ?
N3 P1 N2 . . 106.7(2) ?
N1 P1 N2 . . 109.18(19) ?
O2 P2 N5 . . 109.23(18) ?
O2 P2 N4 . . 108.57(16) ?
N5 P2 N4 . . 115.8(2) ?
O2 P2 N6 . . 116.48(18) ?
N5 P2 N6 . . 103.4(2) ?
N4 P2 N6 . . 103.50(19) ?
O3 P3 N8 . . 119.56(17) ?
O3 P3 N7 . . 107.83(16) ?
N8 P3 N7 . . 104.8(2) ?
O3 P3 N9 . . 107.68(18) ?
N8 P3 N9 . . 102.9(2) ?
N7 P3 N9 . . 114.4(2) ?
O4 P4 N12 . . 110.9(2) ?
O4 P4 N11 . . 110.04(18) ?
N12 P4 N11 . . 108.2(3) ?
O4 P4 N10 . . 108.7(2) ?
N12 P4 N10 . . 109.3(3) ?
N11 P4 N10 . . 109.8(2) ?
P1 O1 Dy1 . . 168.03(16) ?
P2 O2 Dy1 . . 161.71(17) ?
P3 O3 Dy1 . . 158.35(16) ?
P4 O4 Dy1 . . 167.58(17) ?
N13 O5 Dy1 . . 95.7(2) ?
N13 O6 Dy1 . . 95.9(2) ?
N14 O7 Dy1 . . 95.4(2) ?
N14 O8 Dy1 . . 96.1(2) ?
C1 N1 C2 . . 114.0(3) ?
C1 N1 P1 . . 123.0(3) ?
C2 N1 P1 . . 120.1(3) ?
C3 N2 C4 . . 114.3(4) ?
C3 N2 P1 . . 125.4(3) ?
C4 N2 P1 . . 119.4(3) ?
C6 N3 C5 . . 115.3(5) ?
C6 N3 P1 . . 119.9(4) ?
C5 N3 P1 . . 123.9(4) ?
C8 N4 C7 . . 113.7(4) ?
C8 N4 P2 . . 120.2(3) ?
C7 N4 P2 . . 120.9(3) ?
C9 N5 C10 . . 115.2(4) ?
C9 N5 P2 . . 120.8(3) ?
C10 N5 P2 . . 120.2(4) ?
C11 N6 C12 . . 110.6(5) ?
C11 N6 P2 . . 123.9(4) ?
C12 N6 P2 . . 120.7(4) ?
C14 N7 C13 . . 113.6(4) ?
C14 N7 P3 . . 121.8(3) ?
C13 N7 P3 . . 122.1(3) ?
C16 N8 C15 . . 113.5(5) ?
C16 N8 P3 . . 120.5(4) ?
C15 N8 P3 . . 123.0(4) ?
C17 N9 C18 . . 112.2(4) ?
C17 N9 P3 . . 118.6(3) ?
C18 N9 P3 . . 120.8(3) ?
C19 N10 C20 . . 113.5(5) ?
C19 N10 P4 . . 121.8(4) ?
C20 N10 P4 . . 123.9(5) ?
C22 N11 C21 . . 114.8(4) ?
C22 N11 P4 . . 124.7(4) ?
C21 N11 P4 . . 118.6(3) ?
C23 N12 C24 . . 117.3(6) ?
C23 N12 P4 . . 120.1(4) ?
C24 N12 P4 . . 122.6(6) ?
O9 N13 O6 . . 121.7(3) ?
O9 N13 O5 . . 122.1(3) ?
O6 N13 O5 . . 116.2(3) ?
O9 N13 Dy1 . . 172.4(3) ?
O6 N13 Dy1 . . 58.33(17) ?
O5 N13 Dy1 . . 58.51(17) ?
O10 N14 O7 . . 122.3(3) ?
O10 N14 O8 . . 121.2(4) ?
O7 N14 O8 . . 116.5(3) ?
O10 N14 Dy1 . . 175.6(3) ?
O7 N14 Dy1 . . 58.76(18) ?
O8 N14 Dy1 . . 57.99(18) ?
N1 C1 H1A . . 109.5 ?
N1 C1 H1B . . 109.5 ?
H1A C1 H1B . . 109.5 ?
N1 C1 H1C . . 109.5 ?
H1A C1 H1C . . 109.5 ?
H1B C1 H1C . . 109.5 ?
N1 C2 H2A . . 109.5 ?
N1 C2 H2B . . 109.5 ?
H2A C2 H2B . . 109.5 ?
N1 C2 H2C . . 109.5 ?
H2A C2 H2C . . 109.5 ?
H2B C2 H2C . . 109.5 ?
N2 C3 H3A . . 109.5 ?
N2 C3 H3B . . 109.5 ?
H3A C3 H3B . . 109.5 ?
N2 C3 H3C . . 109.5 ?
H3A C3 H3C . . 109.5 ?
H3B C3 H3C . . 109.5 ?
N2 C4 H4A . . 109.5 ?
N2 C4 H4B . . 109.5 ?
H4A C4 H4B . . 109.5 ?
N2 C4 H4C . . 109.5 ?
H4A C4 H4C . . 109.5 ?
H4B C4 H4C . . 109.5 ?
N3 C5 H5A . . 109.5 ?
N3 C5 H5B . . 109.5 ?
H5A C5 H5B . . 109.5 ?
N3 C5 H5C . . 109.5 ?
H5A C5 H5C . . 109.5 ?
H5B C5 H5C . . 109.5 ?
N3 C6 H6A . . 109.5 ?
N3 C6 H6B . . 109.5 ?
H6A C6 H6B . . 109.5 ?
N3 C6 H6C . . 109.5 ?
H6A C6 H6C . . 109.5 ?
H6B C6 H6C . . 109.5 ?
N4 C7 H7A . . 109.5 ?
N4 C7 H7B . . 109.5 ?
H7A C7 H7B . . 109.5 ?
N4 C7 H7C . . 109.5 ?
H7A C7 H7C . . 109.5 ?
H7B C7 H7C . . 109.5 ?
N4 C8 H8A . . 109.5 ?
N4 C8 H8B . . 109.5 ?
H8A C8 H8B . . 109.5 ?
N4 C8 H8C . . 109.5 ?
H8A C8 H8C . . 109.5 ?
H8B C8 H8C . . 109.5 ?
N5 C9 H9A . . 109.5 ?
N5 C9 H9B . . 109.5 ?
H9A C9 H9B . . 109.5 ?
N5 C9 H9C . . 109.5 ?
H9A C9 H9C . . 109.5 ?
H9B C9 H9C . . 109.5 ?
N5 C10 H10A . . 109.5 ?
N5 C10 H10B . . 109.5 ?
H10A C10 H10B . . 109.5 ?
N5 C10 H10C . . 109.5 ?
H10A C10 H10C . . 109.5 ?
H10B C10 H10C . . 109.5 ?
N6 C11 H11A . . 109.5 ?
N6 C11 H11B . . 109.5 ?
H11A C11 H11B . . 109.5 ?
N6 C11 H11C . . 109.5 ?
H11A C11 H11C . . 109.5 ?
H11B C11 H11C . . 109.5 ?
N6 C12 H12A . . 109.5 ?
N6 C12 H12B . . 109.5 ?
H12A C12 H12B . . 109.5 ?
N6 C12 H12C . . 109.5 ?
H12A C12 H12C . . 109.5 ?
H12B C12 H12C . . 109.5 ?
N7 C13 H13A . . 109.5 ?
N7 C13 H13B . . 109.5 ?
H13A C13 H13B . . 109.5 ?
N7 C13 H13C . . 109.5 ?
H13A C13 H13C . . 109.5 ?
H13B C13 H13C . . 109.5 ?
N7 C14 H14A . . 109.5 ?
N7 C14 H14B . . 109.5 ?
H14A C14 H14B . . 109.5 ?
N7 C14 H14C . . 109.5 ?
H14A C14 H14C . . 109.5 ?
H14B C14 H14C . . 109.5 ?
N8 C15 H15A . . 109.5 ?
N8 C15 H15B . . 109.5 ?
H15A C15 H15B . . 109.5 ?
N8 C15 H15C . . 109.5 ?
H15A C15 H15C . . 109.5 ?
H15B C15 H15C . . 109.5 ?
N8 C16 H16A . . 109.5 ?
N8 C16 H16B . . 109.5 ?
H16A C16 H16B . . 109.5 ?
N8 C16 H16C . . 109.5 ?
H16A C16 H16C . . 109.5 ?
H16B C16 H16C . . 109.5 ?
N9 C17 H17A . . 109.5 ?
N9 C17 H17B . . 109.5 ?
H17A C17 H17B . . 109.5 ?
N9 C17 H17C . . 109.5 ?
H17A C17 H17C . . 109.5 ?
H17B C17 H17C . . 109.5 ?
N9 C18 H18A . . 109.5 ?
N9 C18 H18B . . 109.5 ?
H18A C18 H18B . . 109.5 ?
N9 C18 H18C . . 109.5 ?
H18A C18 H18C . . 109.5 ?
H18B C18 H18C . . 109.5 ?
N10 C19 H19A . . 109.5 ?
N10 C19 H19B . . 109.5 ?
H19A C19 H19B . . 109.5 ?
N10 C19 H19C . . 109.5 ?
H19A C19 H19C . . 109.5 ?
H19B C19 H19C . . 109.5 ?
N10 C20 H20A . . 109.5 ?
N10 C20 H20B . . 109.5 ?
H20A C20 H20B . . 109.5 ?
N10 C20 H20C . . 109.5 ?
H20A C20 H20C . . 109.5 ?
H20B C20 H20C . . 109.5 ?
N11 C21 H21A . . 109.5 ?
N11 C21 H21B . . 109.5 ?
H21A C21 H21B . . 109.5 ?
N11 C21 H21C . . 109.5 ?
H21A C21 H21C . . 109.5 ?
H21B C21 H21C . . 109.5 ?
N11 C22 H22A . . 109.5 ?
N11 C22 H22B . . 109.5 ?
H22A C22 H22B . . 109.5 ?
N11 C22 H22C . . 109.5 ?
H22A C22 H22C . . 109.5 ?
H22B C22 H22C . . 109.5 ?
N12 C23 H23A . . 109.5 ?
N12 C23 H23B . . 109.5 ?
H23A C23 H23B . . 109.5 ?
N12 C23 H23C . . 109.5 ?
H23A C23 H23C . . 109.5 ?
H23B C23 H23C . . 109.5 ?
N12 C24 H24A . . 109.5 ?
N12 C24 H24B . . 109.5 ?
H24A C24 H24B . . 109.5 ?
N12 C24 H24C . . 109.5 ?
H24A C24 H24C . . 109.5 ?
H24B C24 H24C . . 109.5 ?
S3 Mo1 S4 . . 110.18(4) ?
S3 Mo1 S2 . . 108.06(4) ?
S4 Mo1 S2 . . 108.64(4) ?
S3 Mo1 S1 . . 107.96(4) ?
S4 Mo1 S1 . . 108.45(4) ?
S2 Mo1 S1 . . 113.54(4) ?
S3 Mo1 Ag1 . . 125.37(4) ?
S4 Mo1 Ag1 . . 124.43(4) ?
S2 Mo1 Ag1 . . 57.79(3) ?
S1 Mo1 Ag1 . . 55.76(3) ?
S3 Mo1 Ag1 . 4_565 58.82(4) ?
S4 Mo1 Ag1 . 4_565 58.59(4) ?
S2 Mo1 Ag1 . 4_565 148.20(3) ?
S1 Mo1 Ag1 . 4_565 98.27(3) ?
Ag1 Mo1 Ag1 . 4_565 154.014(13) ?
S1 Ag1 S2 . . 94.19(3) ?
S1 Ag1 S4 . 4_566 120.83(4) ?
S2 Ag1 S4 . 4_566 119.97(4) ?
S1 Ag1 S3 . 4_566 120.26(4) ?
S2 Ag1 S3 . 4_566 117.20(4) ?
S4 Ag1 S3 4_566 4_566 87.05(4) ?
S1 Ag1 Mo1 . . 47.40(3) ?
S2 Ag1 Mo1 . . 46.79(2) ?
S4 Ag1 Mo1 4_566 . 137.28(3) ?
S3 Ag1 Mo1 4_566 . 135.60(3) ?
S1 Ag1 Mo1 . 4_566 150.66(3) ?
S2 Ag1 Mo1 . 4_566 115.12(2) ?
S4 Ag1 Mo1 4_566 4_566 45.98(3) ?
S3 Ag1 Mo1 4_566 4_566 45.74(3) ?
Mo1 Ag1 Mo1 . 4_566 161.911(13) ?
Mo1 S1 Ag1 . . 76.84(3) ?
Mo1 S2 Ag1 . . 75.42(3) ?
Mo1 S3 Ag1 . 4_565 75.44(3) ?
Mo1 S4 Ag1 . 4_565 75.43(3) ?

loop_
_geom_bond_atom_site_label_1
_geom_bond_atom_site_label_2
_geom_bond_site_symmetry_2
_geom_bond_distance
_geom_bond_publ_flag
Dy1 O4 . 2.246(3) ?
Dy1 O1 . 2.253(2) ?
Dy1 O3 . 2.258(2) ?
Dy1 O2 . 2.273(2) ?
Dy1 O8 . 2.459(3) ?
Dy1 O7 . 2.476(3) ?
Dy1 O6 . 2.483(3) ?
Dy1 O5 . 2.487(3) ?
Dy1 N14 . 2.883(3) ?
Dy1 N13 . 2.902(3) ?
P1 O1 . 1.495(3) ?
P1 N3 . 1.619(4) ?
P1 N1 . 1.629(3) ?
P1 N2 . 1.639(4) ?
P2 O2 . 1.484(3) ?
P2 N5 . 1.622(4) ?
P2 N4 . 1.642(3) ?
P2 N6 . 1.657(4) ?
P3 O3 . 1.498(3) ?
P3 N8 . 1.618(4) ?
P3 N7 . 1.625(3) ?
P3 N9 . 1.644(4) ?
P4 O4 . 1.476(3) ?
P4 N12 . 1.603(5) ?
P4 N11 . 1.616(4) ?
P4 N10 . 1.656(5) ?
O5 N13 . 1.268(4) ?
O6 N13 . 1.266(4) ?
O7 N14 . 1.264(4) ?
O8 N14 . 1.268(4) ?
O9 N13 . 1.223(4) ?
O10 N14 . 1.223(4) ?
N1 C1 . 1.466(5) ?
N1 C2 . 1.472(5) ?
N2 C3 . 1.457(5) ?
N2 C4 . 1.472(6) ?
N3 C6 . 1.433(7) ?
N3 C5 . 1.471(7) ?
N4 C8 . 1.454(6) ?
N4 C7 . 1.469(5) ?
N5 C9 . 1.451(6) ?
N5 C10 . 1.488(6) ?
N6 C11 . 1.437(7) ?
N6 C12 . 1.469(7) ?
N7 C14 . 1.446(5) ?
N7 C13 . 1.463(5) ?
N8 C16 . 1.463(7) ?
N8 C15 . 1.474(6) ?
N9 C17 . 1.461(6) ?
N9 C18 . 1.467(6) ?
N10 C19 . 1.437(8) ?
N10 C20 . 1.465(7) ?
N11 C22 . 1.466(6) ?
N11 C21 . 1.475(6) ?
N12 C23 . 1.427(8) ?
N12 C24 . 1.474(8) ?
C1 H1A . 0.9600 ?
C1 H1B . 0.9600 ?
C1 H1C . 0.9600 ?
C2 H2A . 0.9600 ?
C2 H2B . 0.9600 ?
C2 H2C . 0.9600 ?
C3 H3A . 0.9600 ?
C3 H3B . 0.9600 ?
C3 H3C . 0.9600 ?
C4 H4A . 0.9600 ?
C4 H4B . 0.9600 ?
C4 H4C . 0.9600 ?
C5 H5A . 0.9600 ?
C5 H5B . 0.9600 ?
C5 H5C . 0.9600 ?
C6 H6A . 0.9600 ?
C6 H6B . 0.9600 ?
C6 H6C . 0.9600 ?
C7 H7A . 0.9600 ?
C7 H7B . 0.9600 ?
C7 H7C . 0.9600 ?
C8 H8A . 0.9600 ?
C8 H8B . 0.9600 ?
C8 H8C . 0.9600 ?
C9 H9A . 0.9600 ?
C9 H9B . 0.9600 ?
C9 H9C . 0.9600 ?
C10 H10A . 0.9600 ?
C10 H10B . 0.9600 ?
C10 H10C . 0.9600 ?
C11 H11A . 0.9600 ?
C11 H11B . 0.9600 ?
C11 H11C . 0.9600 ?
C12 H12A . 0.9600 ?
C12 H12B . 0.9600 ?
C12 H12C . 0.9600 ?
C13 H13A . 0.9600 ?
C13 H13B . 0.9600 ?
C13 H13C . 0.9600 ?
C14 H14A . 0.9600 ?
C14 H14B . 0.9600 ?
C14 H14C . 0.9600 ?
C15 H15A . 0.9600 ?
C15 H15B . 0.9600 ?
C15 H15C . 0.9600 ?
C16 H16A . 0.9600 ?
C16 H16B . 0.9600 ?
C16 H16C . 0.9600 ?
C17 H17A . 0.9600 ?
C17 H17B . 0.9600 ?
C17 H17C . 0.9600 ?
C18 H18A . 0.9600 ?
C18 H18B . 0.9600 ?
C18 H18C . 0.9600 ?
C19 H19A . 0.9600 ?
C19 H19B . 0.9600 ?
C19 H19C . 0.9600 ?
C20 H20A . 0.9600 ?
C20 H20B . 0.9600 ?
C20 H20C . 0.9600 ?
C21 H21A . 0.9600 ?
C21 H21B . 0.9600 ?
C21 H21C . 0.9600 ?
C22 H22A . 0.9600 ?
C22 H22B . 0.9600 ?
C22 H22C . 0.9600 ?
C23 H23A . 0.9600 ?
C23 H23B . 0.9600 ?
C23 H23C . 0.9600 ?
C24 H24A . 0.9600 ?
C24 H24B . 0.9600 ?
C24 H24C . 0.9600 ?
Mo1 S3 . 2.1912(12) ?
Mo1 S4 . 2.2003(12) ?
Mo1 S2 . 2.2027(10) ?
Mo1 S1 . 2.2110(11) ?
Mo1 Ag1 . 2.9247(6) ?
Mo1 Ag1 4_565 2.9614(7) ?
Ag1 S1 . 2.4830(11) ?
Ag1 S2 . 2.5569(11) ?
Ag1 S4 4_566 2.6116(13) ?
Ag1 S3 4_566 2.6178(13) ?
Ag1 Mo1 4_566 2.9614(7) ?
S3 Ag1 4_565 2.6178(13) ?
S4 Ag1 4_565 2.6116(13) ?
